data_7152600
loop_
_publ_author_name
'B\"orger, Carsten'
'Kataeva, Olga'
'Kn\"olker, Hans-Joachim'

_publ_section_title
;
 Novel approach to biscarbazole alkaloids via Ullmann coupling - synthesis
 of murrastifoline-A and bismurrayafoline-A.
;
_journal_issue 36
_journal_name_full 'Organic &amp; biomolecular chemistry'
_journal_page_first 7269
_journal_page_last 7273
_journal_paper_doi 10.1039/c2ob26229k
_journal_volume 10
_journal_year 2012
_chemical_formula_moiety 'C19 H20 Br N O3'
_chemical_formula_sum 'C19 H20 Br N O3'
_chemical_formula_weight 390.27
_chemical_name_systematic
;
?
;
_space_group_IT_number 14
_symmetry_cell_setting monoclinic
_symmetry_space_group_name_Hall '-P 2yn'
_symmetry_space_group_name_H-M 'P 1 21/n 1'
_atom_sites_solution_hydrogens geom
_atom_sites_solution_primary direct
_atom_sites_solution_secondary difmap
_audit_creation_method SHELXL-97
_cell_angle_alpha 90.00
_cell_angle_beta 106.586(2)
_cell_angle_gamma 90.00
_cell_formula_units_Z 4
_cell_length_a 8.8228(3)
_cell_length_b 20.4039(7)
_cell_length_c 9.9068(4)
_cell_measurement_reflns_used 4936
_cell_measurement_temperature 150(2)
_cell_measurement_theta_max 27.67
_cell_measurement_theta_min 2.37
_cell_volume 1709.21(11)
_computing_cell_refinement 'APEX2 v2, 1-4 (Bruker AXS, 2005-2007)'
_computing_data_collection 'APEX2 v2, 1-4 (Bruker AXS, 2005-2007)'
_computing_data_reduction 'SAINT NT v6.0 (Bruker AXS, 2003)'
_computing_molecular_graphics 'ORTEP-3 for Windows (Farrugia, 1997)'
_computing_publication_material 'WinGX (Farrugia 1999), enCIFer (Allen et al. 2004)'
_computing_structure_refinement 'SHELXL-97 (Sheldrick, 1997), WinGX (Farrugia 1999), PLATON (Spek 2005)'
_computing_structure_solution 'Sheldrick, G. M. SHELXS-97.1990.'
_diffrn_ambient_temperature 150(2)
_diffrn_measured_fraction_theta_full 0.971
_diffrn_measured_fraction_theta_max 0.971
_diffrn_measurement_device 'Bruker Kappa APEX II CCD'
_diffrn_measurement_device_type 'CCD area detector'
_diffrn_measurement_method '0.5 deg frames in phi and omega'
_diffrn_radiation_monochromator graphite
_diffrn_radiation_source 'fine-focus sealed tube'
_diffrn_radiation_type MoK\a
_diffrn_radiation_wavelength 0.71073
_diffrn_reflns_av_R_equivalents 0.0803
_diffrn_reflns_av_sigmaI/netI 0.0610
_diffrn_reflns_limit_h_max 11
_diffrn_reflns_limit_h_min -11
_diffrn_reflns_limit_k_max 26
_diffrn_reflns_limit_k_min -21
_diffrn_reflns_limit_l_max 13
_diffrn_reflns_limit_l_min -13
_diffrn_reflns_number 20882
_diffrn_reflns_theta_full 28.48
_diffrn_reflns_theta_max 28.48
_diffrn_reflns_theta_min 2.00
_exptl_absorpt_coefficient_mu 2.422
_exptl_absorpt_correction_T_max 0.9309
_exptl_absorpt_correction_T_min 0.5717
_exptl_absorpt_correction_type multi-scan
_exptl_absorpt_process_details 'SADABS version 2.10 (Sheldrick,Bruker AXS Inc.,2002)'
_exptl_crystal_colour colorless
_exptl_crystal_density_diffrn 1.517
_exptl_crystal_density_method 'not measured'
_exptl_crystal_description block
_exptl_crystal_F_000 800
_exptl_crystal_size_max 0.26
_exptl_crystal_size_mid 0.11
_exptl_crystal_size_min 0.03
_refine_diff_density_max 0.680
_refine_diff_density_min -0.393
_refine_diff_density_rms 0.070
_refine_ls_extinction_method none
_refine_ls_goodness_of_fit_ref 0.904
_refine_ls_hydrogen_treatment mixed
_refine_ls_matrix_type full
_refine_ls_number_parameters 222
_refine_ls_number_reflns 4197
_refine_ls_number_restraints 0
_refine_ls_restrained_S_all 0.904
_refine_ls_R_factor_all 0.0545
_refine_ls_R_factor_gt 0.0335
_refine_ls_shift/su_max 0.001
_refine_ls_shift/su_mean 0.000
_refine_ls_structure_factor_coef Fsqd
_refine_ls_weighting_details 'calc w=1/[\s^2^(Fo^2^)+(0.0318P)^2^+0.0000P] where P=(Fo^2^+2Fc^2^)/3'
_refine_ls_weighting_scheme calc
_refine_ls_wR_factor_gt 0.0693
_refine_ls_wR_factor_ref 0.0733
_reflns_number_gt 2950
_reflns_number_total 4197
_reflns_threshold_expression >2sigma(I)
_cod_data_source_file c2ob26229k.txt
_cod_data_source_block shelxl
_cod_original_sg_symbol_H-M P2(1)/n
_cod_database_code 7152600

loop_
_symmetry_equiv_pos_as_xyz
'x, y, z'
'-x+1/2, y+1/2, -z+1/2'
'-x, -y, -z'
'x-1/2, -y-1/2, z-1/2'

loop_
_atom_site_label
_atom_site_type_symbol
_atom_site_fract_x
_atom_site_fract_y
_atom_site_fract_z
_atom_site_U_iso_or_equiv
_atom_site_adp_type
_atom_site_occupancy
_atom_site_symmetry_multiplicity
_atom_site_calc_flag
_atom_site_refinement_flags
C1 C 0.2616(2) -0.10620(10) 0.7593(2) 0.0223(4) Uani 1 1 d .
C2 C 0.3165(2) -0.06172(10) 0.6802(2) 0.0250(5) Uani 1 1 d .
H2A H 0.4036 -0.0738 0.6471 0.030 Uiso 1 1 calc R
C3 C 0.2499(2) 0.00046(10) 0.6464(2) 0.0252(5) Uani 1 1 d .
C4 C 0.1201(2) 0.01672(9) 0.6904(2) 0.0229(4) Uani 1 1 d .
C4A C 0.0614(2) -0.02642(9) 0.7723(2) 0.0192(4) Uani 1 1 d .
C4B C -0.0767(2) -0.02647(10) 0.8244(2) 0.0200(4) Uani 1 1 d .
C5 C -0.1992(2) 0.01788(10) 0.8159(2) 0.0244(5) Uani 1 1 d .
H5A H -0.2014 0.0586 0.7690 0.029 Uiso 1 1 calc R
C6 C -0.3170(2) 0.00212(11) 0.8761(2) 0.0297(5) Uani 1 1 d .
H6A H -0.4009 0.0321 0.8704 0.036 Uiso 1 1 calc R
C7 C -0.3144(2) -0.05700(11) 0.9450(2) 0.0285(5) Uani 1 1 d .
H7A H -0.3972 -0.0669 0.9854 0.034 Uiso 1 1 calc R
C8 C -0.1948(2) -0.10187(10) 0.9565(2) 0.0250(5) Uani 1 1 d .
H8A H -0.1935 -0.1424 1.0040 0.030 Uiso 1 1 calc R
C8A C -0.0764(2) -0.08549(9) 0.8959(2) 0.0197(4) Uani 1 1 d .
N9 N 0.05965(19) -0.12215(8) 0.89395(17) 0.0188(4) Uani 1 1 d .
C9A C 0.1394(2) -0.08583(9) 0.8132(2) 0.0192(4) Uani 1 1 d .
O10 O 0.31283(17) -0.16909(7) 0.78413(15) 0.0273(3) Uani 1 1 d .
C11 C 0.4177(3) -0.19306(11) 0.7089(3) 0.0362(6) Uani 1 1 d .
H11A H 0.4381 -0.2398 0.7293 0.054 Uiso 1 1 calc R
H11B H 0.5176 -0.1688 0.7384 0.054 Uiso 1 1 calc R
H11C H 0.3693 -0.1870 0.6076 0.054 Uiso 1 1 calc R
C12 C 0.3179(3) 0.04611(11) 0.5589(2) 0.0346(6) Uani 1 1 d .
H12A H 0.3326 0.0897 0.6022 0.052 Uiso 1 1 calc R
H12B H 0.2452 0.0491 0.4636 0.052 Uiso 1 1 calc R
H12C H 0.4202 0.0292 0.5540 0.052 Uiso 1 1 calc R
Br13 Br 0.02047(3) 0.098917(10) 0.63833(2) 0.03280(8) Uani 1 1 d .
C14 C 0.1262(2) -0.16595(9) 1.0032(2) 0.0203(4) Uani 1 1 d .
O15 O 0.04624(17) -0.19980(7) 1.05408(15) 0.0273(3) Uani 1 1 d .
O16 O 0.28257(16) -0.16245(6) 1.04141(14) 0.0214(3) Uani 1 1 d .
C17 C 0.3760(2) -0.21170(10) 1.1421(2) 0.0244(5) Uani 1 1 d .
C18 C 0.3535(3) -0.19984(11) 1.2857(2) 0.0334(5) Uani 1 1 d .
H18A H 0.3820 -0.1545 1.3145 0.050 Uiso 1 1 calc R
H18B H 0.4213 -0.2298 1.3541 0.050 Uiso 1 1 calc R
H18C H 0.2427 -0.2075 1.2816 0.050 Uiso 1 1 calc R
C19 C 0.3305(3) -0.27999(10) 1.0873(3) 0.0363(6) Uani 1 1 d .
H19A H 0.2240 -0.2900 1.0931 0.055 Uiso 1 1 calc R
H19B H 0.4059 -0.3116 1.1441 0.055 Uiso 1 1 calc R
H19C H 0.3322 -0.2828 0.9889 0.055 Uiso 1 1 calc R
C20 C 0.5436(3) -0.19599(12) 1.1412(2) 0.0372(6) Uani 1 1 d .
H20A H 0.5686 -0.1505 1.1714 0.056 Uiso 1 1 calc R
H20B H 0.5531 -0.2017 1.0458 0.056 Uiso 1 1 calc R
H20C H 0.6174 -0.2256 1.2059 0.056 Uiso 1 1 calc R

loop_
_atom_site_aniso_label
_atom_site_aniso_U_11
_atom_site_aniso_U_22
_atom_site_aniso_U_33
_atom_site_aniso_U_23
_atom_site_aniso_U_13
_atom_site_aniso_U_12
C1 0.0182(10) 0.0263(12) 0.0212(10) -0.0035(9) 0.0035(8) 0.0018(9)
C2 0.0203(11) 0.0318(13) 0.0240(11) -0.0042(9) 0.0079(9) -0.0020(9)
C3 0.0271(12) 0.0278(12) 0.0185(10) -0.0011(9) 0.0030(9) -0.0070(9)
C4 0.0247(11) 0.0202(11) 0.0210(10) -0.0009(8) 0.0017(9) -0.0014(9)
C4A 0.0185(10) 0.0188(10) 0.0172(10) -0.0037(8) 0.0003(8) -0.0003(8)
C4B 0.0171(10) 0.0206(11) 0.0193(10) -0.0060(8) 0.0003(8) -0.0010(8)
C5 0.0231(11) 0.0213(11) 0.0257(11) -0.0026(9) 0.0019(9) 0.0035(9)
C6 0.0208(11) 0.0308(13) 0.0357(13) -0.0101(10) 0.0049(10) 0.0064(10)
C7 0.0205(12) 0.0360(13) 0.0302(12) -0.0058(10) 0.0089(9) 0.0020(10)
C8 0.0207(11) 0.0274(12) 0.0262(11) -0.0035(9) 0.0057(9) -0.0016(10)
C8A 0.0160(10) 0.0217(11) 0.0190(10) -0.0049(8) 0.0014(8) 0.0014(8)
N9 0.0165(9) 0.0191(9) 0.0211(8) 0.0012(7) 0.0058(7) 0.0013(7)
C9A 0.0172(10) 0.0206(11) 0.0180(9) -0.0027(8) 0.0021(8) -0.0025(8)
O10 0.0287(8) 0.0234(8) 0.0344(9) -0.0018(6) 0.0165(7) 0.0063(6)
C11 0.0354(14) 0.0345(13) 0.0452(14) -0.0079(11) 0.0218(12) 0.0088(11)
C12 0.0374(14) 0.0375(14) 0.0319(13) 0.0025(11) 0.0149(11) -0.0068(11)
Br13 0.03761(15) 0.02284(13) 0.03555(13) 0.00640(10) 0.00658(10) 0.00183(11)
C14 0.0230(11) 0.0152(10) 0.0223(10) -0.0036(8) 0.0058(9) 0.0015(8)
O15 0.0259(8) 0.0244(8) 0.0329(8) 0.0058(6) 0.0107(7) -0.0023(7)
O16 0.0181(7) 0.0190(7) 0.0261(8) 0.0032(6) 0.0048(6) 0.0016(6)
C17 0.0239(11) 0.0227(11) 0.0244(11) 0.0041(9) 0.0035(9) 0.0074(9)
C18 0.0356(13) 0.0369(14) 0.0249(12) 0.0041(10) 0.0043(10) 0.0084(11)
C19 0.0441(15) 0.0225(12) 0.0403(14) 0.0006(10) 0.0086(12) 0.0094(11)
C20 0.0273(13) 0.0446(15) 0.0376(13) 0.0110(11) 0.0055(11) 0.0108(11)

loop_
_atom_type_symbol
_atom_type_description
_atom_type_scat_dispersion_real
_atom_type_scat_dispersion_imag
_atom_type_scat_source
C C 0.0033 0.0016 'International Tables Vol C Tables 4.2.6.8 and 6.1.1.4'
H H 0.0000 0.0000 'International Tables Vol C Tables 4.2.6.8 and 6.1.1.4'
N N 0.0061 0.0033 'International Tables Vol C Tables 4.2.6.8 and 6.1.1.4'
O O 0.0106 0.0060 'International Tables Vol C Tables 4.2.6.8 and 6.1.1.4'
Br Br -0.2901 2.4595 'International Tables Vol C Tables 4.2.6.8 and 6.1.1.4'

loop_
_geom_angle_atom_site_label_1
_geom_angle_atom_site_label_2
_geom_angle_atom_site_label_3
_geom_angle
O10 C1 C2 125.02(18)
O10 C1 C9A 117.68(18)
C2 C1 C9A 117.24(19)
C1 C2 C3 122.96(19)
C1 C2 H2A 118.5
C3 C2 H2A 118.5
C4 C3 C2 118.23(19)
C4 C3 C12 122.4(2)
C2 C3 C12 119.3(2)
C3 C4 C4A 120.87(19)
C3 C4 Br13 119.34(15)
C4A C4 Br13 119.78(15)
C4 C4A C9A 118.90(18)
C4 C4A C4B 134.14(19)
C9A C4A C4B 106.86(17)
C5 C4B C8A 118.63(19)
C5 C4B C4A 133.87(19)
C8A C4B C4A 107.50(17)
C6 C5 C4B 119.4(2)
C6 C5 H5A 120.3
C4B C5 H5A 120.3
C5 C6 C7 120.6(2)
C5 C6 H6A 119.7
C7 C6 H6A 119.7
C8 C7 C6 121.7(2)
C8 C7 H7A 119.2
C6 C7 H7A 119.2
C7 C8 C8A 117.3(2)
C7 C8 H8A 121.4
C8A C8 H8A 121.4
C8 C8A C4B 122.36(18)
C8 C8A N9 128.58(19)
C4B C8A N9 109.06(17)
C14 N9 C9A 127.28(16)
C14 N9 C8A 119.79(16)
C9A N9 C8A 106.88(15)
C4A C9A C1 121.19(18)
C4A C9A N9 109.59(17)
C1 C9A N9 128.53(18)
C1 O10 C11 117.36(17)
O10 C11 H11A 109.5
O10 C11 H11B 109.5
H11A C11 H11B 109.5
O10 C11 H11C 109.5
H11A C11 H11C 109.5
H11B C11 H11C 109.5
C3 C12 H12A 109.5
C3 C12 H12B 109.5
H12A C12 H12B 109.5
C3 C12 H12C 109.5
H12A C12 H12C 109.5
H12B C12 H12C 109.5
O15 C14 O16 127.04(19)
O15 C14 N9 121.84(19)
O16 C14 N9 111.10(17)
C14 O16 C17 119.19(15)
O16 C17 C19 110.04(16)
O16 C17 C18 109.05(16)
C19 C17 C18 113.23(18)
O16 C17 C20 102.01(16)
C19 C17 C20 110.68(19)
C18 C17 C20 111.24(18)
C17 C18 H18A 109.5
C17 C18 H18B 109.5
H18A C18 H18B 109.5
C17 C18 H18C 109.5
H18A C18 H18C 109.5
H18B C18 H18C 109.5
C17 C19 H19A 109.5
C17 C19 H19B 109.5
H19A C19 H19B 109.5
C17 C19 H19C 109.5
H19A C19 H19C 109.5
H19B C19 H19C 109.5
C17 C20 H20A 109.5
C17 C20 H20B 109.5
H20A C20 H20B 109.5
C17 C20 H20C 109.5
H20A C20 H20C 109.5
H20B C20 H20C 109.5

loop_
_geom_bond_atom_site_label_1
_geom_bond_atom_site_label_2
_geom_bond_distance
C1 O10 1.359(2)
C1 C2 1.374(3)
C1 C9A 1.397(3)
C2 C3 1.398(3)
C2 H2A 0.9500
C3 C4 1.377(3)
C3 C12 1.509(3)
C4 C4A 1.393(3)
C4 Br13 1.895(2)
C4A C9A 1.396(3)
C4A C4B 1.452(3)
C4B C5 1.394(3)
C4B C8A 1.397(3)
C5 C6 1.376(3)
C5 H5A 0.9500
C6 C7 1.383(3)
C6 H6A 0.9500
C7 C8 1.377(3)
C7 H7A 0.9500
C8 C8A 1.386(3)
C8 H8A 0.9500
C8A N9 1.419(3)
N9 C14 1.397(2)
N9 C9A 1.416(2)
O10 C11 1.430(2)
C11 H11A 0.9800
C11 H11B 0.9800
C11 H11C 0.9800
C12 H12A 0.9800
C12 H12B 0.9800
C12 H12C 0.9800
C14 O15 1.196(2)
C14 O16 1.324(2)
O16 C17 1.489(2)
C17 C19 1.508(3)
C17 C18 1.511(3)
C17 C20 1.515(3)
C18 H18A 0.9800
C18 H18B 0.9800
C18 H18C 0.9800
C19 H19A 0.9800
C19 H19B 0.9800
C19 H19C 0.9800
C20 H20A 0.9800
C20 H20B 0.9800
C20 H20C 0.9800

loop_
_geom_torsion_atom_site_label_1
_geom_torsion_atom_site_label_2
_geom_torsion_atom_site_label_3
_geom_torsion_atom_site_label_4
_geom_torsion
O10 C1 C2 C3 173.71(19)
C9A C1 C2 C3 -3.5(3)
C1 C2 C3 C4 -2.3(3)
C1 C2 C3 C12 -179.96(19)
C2 C3 C4 C4A 3.1(3)
C12 C3 C4 C4A -179.36(19)
C2 C3 C4 Br13 -176.90(15)
C12 C3 C4 Br13 0.7(3)
C3 C4 C4A C9A 2.0(3)
Br13 C4 C4A C9A -178.00(14)
C3 C4 C4A C4B -174.0(2)
Br13 C4 C4A C4B 5.9(3)
C4 C4A C4B C5 -2.7(4)
C9A C4A C4B C5 -179.1(2)
C4 C4A C4B C8A 176.9(2)
C9A C4A C4B C8A 0.5(2)
C8A C4B C5 C6 -0.8(3)
C4A C4B C5 C6 178.8(2)
C4B C5 C6 C7 0.2(3)
C5 C6 C7 C8 0.3(3)
C6 C7 C8 C8A -0.1(3)
C7 C8 C8A C4B -0.6(3)
C7 C8 C8A N9 179.22(19)
C5 C4B C8A C8 1.1(3)
C4A C4B C8A C8 -178.64(18)
C5 C4B C8A N9 -178.78(16)
C4A C4B C8A N9 1.5(2)
C8 C8A N9 C14 -28.2(3)
C4B C8A N9 C14 151.59(17)
C8 C8A N9 C9A 177.22(19)
C4B C8A N9 C9A -3.0(2)
C4 C4A C9A C1 -8.2(3)
C4B C4A C9A C1 168.86(17)
C4 C4A C9A N9 -179.43(17)
C4B C4A C9A N9 -2.4(2)
O10 C1 C9A C4A -168.63(17)
C2 C1 C9A C4A 8.8(3)
O10 C1 C9A N9 0.8(3)
C2 C1 C9A N9 178.26(19)
C14 N9 C9A C4A -148.73(18)
C8A N9 C9A C4A 3.3(2)
C14 N9 C9A C1 40.8(3)
C8A N9 C9A C1 -167.1(2)
C2 C1 O10 C11 -7.8(3)
C9A C1 O10 C11 169.39(18)
C9A N9 C14 O15 -171.28(19)
C8A N9 C14 O15 39.8(3)
C9A N9 C14 O16 10.5(3)
C8A N9 C14 O16 -138.38(17)
O15 C14 O16 C17 10.4(3)
N9 C14 O16 C17 -171.45(15)
C14 O16 C17 C19 55.2(2)
C14 O16 C17 C18 -69.6(2)
C14 O16 C17 C20 172.69(17)
